data_7013398
loop_
_publ_author_name
'Burke, Nichola J.'
'Burrows, Andrew D.'
'Donovan, Adele S.'
'Harrington, Ross W.'
'Mahon, Mary F.'
'Price, Caroline E.'

_publ_section_title
;
 Zinc dicarboxylate polymers and dimers: thiourea substitution as a
 tool in supramolecular synthesis
;
_journal_issue 20
_journal_name_full 'Dalton Transactions'
_journal_page_first 3840
_journal_paper_doi 10.1039/b307420j
_journal_year 2003
_chemical_formula_sum 'C10 H18 N4 O4 S2 Zn'
_chemical_formula_weight 387.77
_chemical_name_systematic
;
?
;
_space_group_IT_number 14
_symmetry_cell_setting monoclinic
_symmetry_space_group_name_Hall '-P 2yn'
_symmetry_space_group_name_H-M 'P 1 21/n 1'
_atom_sites_solution_hydrogens geom
_atom_sites_solution_primary direct
_atom_sites_solution_secondary difmap
_audit_creation_method SHELXL-97
_cell_angle_alpha 90.00
_cell_angle_beta 94.1120(11)
_cell_angle_gamma 90.00
_cell_formula_units_Z 4
_cell_length_a 7.7910(2)
_cell_length_b 14.6240(2)
_cell_length_c 15.1050(4)
_cell_measurement_temperature 170(2)
_cell_volume 1716.57(7)
_computing_data_reduction 'Denzo and Scalepak (Otwinowski & Minor, 1997)'
_computing_molecular_graphics 'ORTEX (P.McArdle, 1995)'
_computing_publication_material 'SHELXL-97/2 (Sheldrick,1997)'
_computing_structure_refinement 'SHELXL-97 (Sheldrick, 1997)'
_computing_structure_solution 'SHELXS-97 (Sheldrick, 1990)'
_diffrn_ambient_temperature 170(2)
_diffrn_measured_fraction_theta_full 0.996
_diffrn_measured_fraction_theta_max 0.996
_diffrn_measurement_device_type KappaCCD
_diffrn_measurement_method KappaCCD
_diffrn_radiation_monochromator graphite
_diffrn_radiation_source 'fine-focus sealed tube'
_diffrn_radiation_type MoK\a
_diffrn_radiation_wavelength 0.71070
_diffrn_reflns_av_R_equivalents 0.0279
_diffrn_reflns_av_sigmaI/netI 0.0250
_diffrn_reflns_limit_h_max 10
_diffrn_reflns_limit_h_min -10
_diffrn_reflns_limit_k_max 18
_diffrn_reflns_limit_k_min -17
_diffrn_reflns_limit_l_max 19
_diffrn_reflns_limit_l_min -19
_diffrn_reflns_number 19067
_diffrn_reflns_theta_full 27.47
_diffrn_reflns_theta_max 27.47
_diffrn_reflns_theta_min 3.83
_exptl_absorpt_coefficient_mu 1.691
_exptl_absorpt_correction_T_max 0.7284
_exptl_absorpt_correction_T_min 0.6094
_exptl_absorpt_correction_type multi-scan
_exptl_absorpt_process_details 'Sortav Blessing (1995)'
_exptl_crystal_colour Colourless
_exptl_crystal_density_diffrn 1.500
_exptl_crystal_density_method 'not measured'
_exptl_crystal_description Block
_exptl_crystal_F_000 800
_exptl_crystal_size_max 0.33
_exptl_crystal_size_mid 0.25
_exptl_crystal_size_min 0.20
_refine_diff_density_max 0.333
_refine_diff_density_min -0.366
_refine_diff_density_rms 0.056
_refine_ls_extinction_coef 0.0053(13)
_refine_ls_extinction_expression Fc^*^=kFc[1+0.001xFc^2^\l^3^/sin(2\q)]^-1/4^
_refine_ls_extinction_method SHELXL
_refine_ls_goodness_of_fit_ref 0.892
_refine_ls_hydrogen_treatment mixed
_refine_ls_matrix_type full
_refine_ls_number_parameters 212
_refine_ls_number_reflns 3920
_refine_ls_number_restraints 4
_refine_ls_restrained_S_all 0.894
_refine_ls_R_factor_all 0.0252
_refine_ls_R_factor_gt 0.0232
_refine_ls_shift/su_max 0.004
_refine_ls_shift/su_mean 0.000
_refine_ls_structure_factor_coef Fsqd
_refine_ls_weighting_details 'calc w=1/[\s^2^(Fo^2^)+(0.0789P)^2^+0.1100P] where P=(Fo^2^+2Fc^2^)/3'
_refine_ls_weighting_scheme calc
_refine_ls_wR_factor_gt 0.0827
_refine_ls_wR_factor_ref 0.0854
_reflns_number_gt 3682
_reflns_number_total 3920
_reflns_threshold_expression >2sigma(I)
_cod_data_source_file b307420j.txt
_cod_data_source_block compound7_k00rwh4
_cod_depositor_comments
;
The following automatic conversions were performed:
'_symmetry_cell_setting' value 'Monoclinic' changed to 'monoclinic'
according to '/home/saulius/struct/CIF-dictionaries/cif_core.dic'
dictionary named 'cif_core.dic' version 2.4.1 from
2010-06-29.

'_exptl_absorpt_correction_type' value 'multiscan' changed to
'multi-scan' according to
'/home/saulius/struct/CIF-dictionaries/cif_core.dic' dictionary named
'cif_core.dic' version 2.4.1 from 2010-06-29.

Automatic conversion script
Id: cif_fix_enum 1527 2010-12-29 10:47:43Z saulius 
;
_cod_original_sg_symbol_H-M P21/n
_cod_database_code 7013398

loop_
_symmetry_equiv_pos_as_xyz
'x, y, z'
'-x+1/2, y+1/2, -z+1/2'
'-x, -y, -z'
'x-1/2, -y-1/2, z-1/2'

loop_
_atom_site_label
_atom_site_type_symbol
_atom_site_fract_x
_atom_site_fract_y
_atom_site_fract_z
_atom_site_U_iso_or_equiv
_atom_site_adp_type
_atom_site_occupancy
_atom_site_symmetry_multiplicity
_atom_site_calc_flag
_atom_site_refinement_flags
_atom_site_disorder_assembly
_atom_site_disorder_group
Zn1 Zn 0.105114(19) 0.212160(9) -0.134132(9) 0.02181(10) Uani 1 1 d . . .
S1 S -0.15689(5) 0.13842(3) -0.13375(2) 0.03559(12) Uani 1 1 d . . .
S2 S 0.19439(5) 0.24879(3) -0.27335(2) 0.03315(12) Uani 1 1 d . . .
O1 O 0.11265(14) 0.31830(6) -0.05241(7) 0.0318(2) Uani 1 1 d . . .
O2 O -0.10343(13) 0.39226(6) -0.12677(6) 0.0281(2) Uani 1 1 d . . .
O3 O 0.26873(16) 0.02016(7) -0.12290(8) 0.0439(3) Uani 1 1 d . . .
O4 O 0.30777(13) 0.16043(7) -0.06699(7) 0.0297(2) Uani 1 1 d . . .
N1 N -0.01063(16) 0.02248(8) -0.24123(9) 0.0316(3) Uani 1 1 d D . .
H1 H 0.072(2) 0.0250(12) -0.2045(11) 0.031(4) Uiso 1 1 d D . .
N3 N -0.12822(17) 0.30645(9) -0.30554(8) 0.0311(3) Uani 1 1 d D . .
H3 H -0.112(2) 0.3254(13) -0.2528(10) 0.038(5) Uiso 1 1 d D . .
N2 N -0.29496(16) 0.05177(9) -0.27675(9) 0.0312(3) Uani 1 1 d D . .
H2 H -0.300(2) 0.0050(12) -0.3148(12) 0.041(5) Uiso 1 1 d D . .
N4 N -0.00178(18) 0.24376(9) -0.42375(8) 0.0316(3) Uani 1 1 d D . .
H4 H -0.087(2) 0.2659(13) -0.4552(12) 0.036(5) Uiso 1 1 d D . .
C1 C -0.15282(18) 0.06573(9) -0.22422(9) 0.0255(3) Uani 1 1 d . . .
C2 C -0.4587(2) 0.09794(16) -0.27022(14) 0.0562(5) Uani 1 1 d . . .
H2A H -0.5006 0.1207 -0.3289 0.067 Uiso 1 1 calc R . .
H2B H -0.4434 0.1494 -0.2288 0.067 Uiso 1 1 calc R . .
H2C H -0.5425 0.0549 -0.2485 0.067 Uiso 1 1 calc R . .
C3 C 0.0117(2) -0.03145(11) -0.32023(11) 0.0367(3) Uani 1 1 d . . .
H3A H 0.1291 -0.0559 -0.3178 0.044 Uiso 1 1 calc R . .
H3B H -0.0081 0.0072 -0.3730 0.044 Uiso 1 1 calc R . .
H3C H -0.0708 -0.0821 -0.3233 0.044 Uiso 1 1 calc R . .
C4 C 0.00627(18) 0.26771(9) -0.33877(9) 0.0248(3) Uani 1 1 d . . .
C5 C -0.2933(2) 0.32203(14) -0.35460(11) 0.0448(4) Uani 1 1 d . . .
H5A H -0.3826 0.3304 -0.3128 0.054 Uiso 1 1 calc R . .
H5B H -0.3223 0.2692 -0.3927 0.054 Uiso 1 1 calc R . .
H5C H -0.2863 0.3770 -0.3913 0.054 Uiso 1 1 calc R . .
C6 C 0.1389(3) 0.20227(13) -0.46807(12) 0.0467(4) Uani 1 1 d . . .
H6A H 0.1052 0.1920 -0.5290 0.056 Uiso 1 1 d R . .
H6B H 0.1732 0.1465 -0.4393 0.056 Uiso 1 1 d R . .
H6C H 0.2385 0.2438 -0.4645 0.056 Uiso 1 1 d R . .
C7 C 0.01463(18) 0.38680(8) -0.06708(8) 0.0232(3) Uani 1 1 d . . .
C8 C 0.05185(18) 0.46496(9) -0.00418(9) 0.0252(3) Uani 1 1 d . . .
H8 H 0.1569 0.4638 0.0319 0.037(5) Uiso 1 1 calc R . .
C9 C 0.34286(19) 0.07547(9) -0.07197(9) 0.0285(3) Uani 1 1 d . . .
C10 C 0.48716(19) 0.04316(9) -0.00905(10) 0.0289(3) Uani 1 1 d . . .
H10 H 0.5629 0.0871 0.0188 0.043(5) Uiso 1 1 calc R . .

loop_
_atom_site_aniso_label
_atom_site_aniso_U_11
_atom_site_aniso_U_22
_atom_site_aniso_U_33
_atom_site_aniso_U_23
_atom_site_aniso_U_13
_atom_site_aniso_U_12
Zn1 0.02793(13) 0.01581(12) 0.02000(13) -0.00378(4) -0.00993(8) 0.00613(4)
S1 0.0351(2) 0.0410(2) 0.0309(2) -0.01508(14) 0.00373(15) -0.00721(14)
S2 0.0267(2) 0.0449(2) 0.0271(2) 0.00572(14) -0.00366(14) 0.00773(14)
O1 0.0421(6) 0.0204(5) 0.0302(5) -0.0091(4) -0.0158(4) 0.0130(4)
O2 0.0340(5) 0.0227(4) 0.0258(5) -0.0066(4) -0.0112(4) 0.0082(4)
O3 0.0518(7) 0.0276(5) 0.0475(7) -0.0121(5) -0.0301(5) 0.0144(5)
O4 0.0348(5) 0.0221(4) 0.0299(5) -0.0006(4) -0.0136(4) 0.0093(4)
N1 0.0303(6) 0.0284(6) 0.0338(7) -0.0110(5) -0.0138(5) 0.0023(5)
N3 0.0336(7) 0.0374(6) 0.0208(6) -0.0049(5) -0.0086(5) 0.0135(5)
N2 0.0267(6) 0.0331(6) 0.0329(7) -0.0091(5) -0.0037(5) -0.0021(5)
N4 0.0402(7) 0.0327(6) 0.0210(6) 0.0005(5) -0.0030(5) 0.0128(5)
C1 0.0277(7) 0.0233(6) 0.0247(6) -0.0018(5) -0.0027(5) -0.0054(5)
C2 0.0271(8) 0.0814(14) 0.0592(12) -0.0319(10) -0.0026(8) 0.0044(8)
C3 0.0328(8) 0.0367(8) 0.0393(8) -0.0154(6) -0.0055(6) 0.0034(6)
C4 0.0301(7) 0.0220(5) 0.0213(6) 0.0029(5) -0.0043(5) 0.0047(5)
C5 0.0364(9) 0.0652(11) 0.0312(8) -0.0078(8) -0.0096(7) 0.0225(8)
C6 0.0587(12) 0.0545(10) 0.0281(9) -0.0001(7) 0.0112(8) 0.0191(8)
C7 0.0310(7) 0.0171(5) 0.0205(6) -0.0022(4) -0.0044(5) 0.0046(5)
C8 0.0314(7) 0.0203(6) 0.0224(6) -0.0044(4) -0.0080(5) 0.0046(5)
C9 0.0358(7) 0.0223(6) 0.0257(7) -0.0024(5) -0.0107(5) 0.0051(5)
C10 0.0310(7) 0.0219(6) 0.0313(7) -0.0027(5) -0.0146(5) 0.0066(5)

loop_
_atom_type_symbol
_atom_type_description
_atom_type_scat_dispersion_real
_atom_type_scat_dispersion_imag
_atom_type_scat_source
C C 0.0033 0.0016 'International Tables Vol C Tables 4.2.6.8 and 6.1.1.4'
H H 0.0000 0.0000 'International Tables Vol C Tables 4.2.6.8 and 6.1.1.4'
S S 0.1246 0.1234 'International Tables Vol C Tables 4.2.6.8 and 6.1.1.4'
N N 0.0061 0.0033 'International Tables Vol C Tables 4.2.6.8 and 6.1.1.4'
O O 0.0106 0.0060 'International Tables Vol C Tables 4.2.6.8 and 6.1.1.4'
Zn Zn 0.2839 1.4301 'International Tables Vol C Tables 4.2.6.8 and 6.1.1.4'

loop_
_geom_angle_atom_site_label_1
_geom_angle_atom_site_label_2
_geom_angle_atom_site_label_3
_geom_angle
_geom_angle_site_symmetry_1
_geom_angle_site_symmetry_3
_geom_angle_publ_flag
O4 Zn1 O1 89.61(4) . . ?
O4 Zn1 S1 119.77(3) . . ?
O1 Zn1 S1 110.55(3) . . ?
O4 Zn1 S2 105.91(3) . . ?
O1 Zn1 S2 112.69(4) . . ?
S1 Zn1 S2 115.585(14) . . ?
C1 S1 Zn1 102.61(5) . . ?
C4 S2 Zn1 104.91(5) . . ?
C7 O1 Zn1 121.25(8) . . ?
C9 O4 Zn1 120.80(9) . . ?
C1 N1 C3 125.00(12) . . ?
C4 N3 C5 124.71(13) . . ?
C1 N2 C2 125.82(13) . . ?
C4 N4 C6 124.70(14) . . ?
N1 C1 N2 119.05(12) . . ?
N1 C1 S1 120.77(10) . . ?
N2 C1 S1 120.17(11) . . ?
N3 C4 N4 119.78(12) . . ?
N3 C4 S2 120.92(11) . . ?
N4 C4 S2 119.29(11) . . ?
O2 C7 O1 125.57(11) . . ?
O2 C7 C8 120.61(11) . . ?
O1 C7 C8 113.82(11) . . ?
C8 C8 C7 124.15(15) 3_565 . ?
O3 C9 O4 125.72(13) . . ?
O3 C9 C10 119.15(12) . . ?
O4 C9 C10 115.13(11) . . ?
C10 C10 C9 122.40(16) 3_655 . ?

loop_
_geom_bond_atom_site_label_1
_geom_bond_atom_site_label_2
_geom_bond_distance
_geom_bond_site_symmetry_2
_geom_bond_publ_flag
Zn1 O4 1.9657(9) . ?
Zn1 O1 1.9815(9) . ?
Zn1 S1 2.3090(4) . ?
Zn1 S2 2.3244(4) . ?
S1 C1 1.7335(13) . ?
S2 C4 1.7302(13) . ?
O1 C7 1.2694(15) . ?
O2 C7 1.2436(16) . ?
O3 C9 1.2312(17) . ?
O4 C9 1.2757(17) . ?
N1 C1 1.3168(19) . ?
N1 C3 1.4511(19) . ?
N3 C4 1.3215(19) . ?
N3 C5 1.4556(19) . ?
N2 C1 1.3310(17) . ?
N2 C2 1.453(2) . ?
N4 C4 1.3277(18) . ?
N4 C6 1.457(2) . ?
C7 C8 1.5012(17) . ?
C8 C8 1.317(3) 3_565 ?
C9 C10 1.4957(18) . ?
C10 C10 1.304(3) 3_655 ?
